data_1549280
loop_
_publ_author_name
'Mokar, Bhanudas Dattatray'
'Jadhav, Prakash D.'
'Pandit, Y. B.'
'Liu, Rai-Shung'

_publ_section_title
;
 Gold-catalyzed (4 + 2)-annulations between \a-alkyl alkenylgold carbenes
 and benzisoxazoles with reactive alkyl groups.
;
_journal_issue 19
_journal_name_full 'Chemical science'
_journal_page_first 4488
_journal_page_last 4492
_journal_paper_doi 10.1039/c8sc00986d
_journal_volume 9
_journal_year 2018
_chemical_formula_sum 'C21.5 H19.5 Cl1.5 N O3'
_chemical_formula_weight 393.05
_space_group_crystal_system triclinic
_space_group_IT_number 2
_space_group_name_Hall '-P 1'
_space_group_name_H-M_alt 'P -1'
_symmetry_space_group_name_Hall '-P 1'
_symmetry_space_group_name_H-M 'P -1'
_atom_sites_solution_hydrogens geom
_audit_creation_method SHELXL-2014/6
_audit_update_record
;
2018-01-24 deposited with the CCDC.
2018-04-23 downloaded from the CCDC.
;
_cell_angle_alpha 84.071(19)
_cell_angle_beta 88.539(15)
_cell_angle_gamma 84.074(13)
_cell_formula_units_Z 4
_cell_length_a 11.282(7)
_cell_length_b 11.457(7)
_cell_length_c 14.934(9)
_cell_measurement_reflns_used 6877
_cell_measurement_temperature 100(2)
_cell_measurement_theta_max 25.0475
_cell_measurement_theta_min 2.2687
_cell_volume 1910(2)
_computing_cell_refinement 'SAINT V8.34A (Bruker AXS Inc., 2013)'
_computing_data_collection 'Bruker APEX2'
_computing_data_reduction 'SAINT V8.34A (Bruker AXS Inc., 2013)'
_computing_molecular_graphics 'Bruker SHELXTL'
_computing_publication_material 'Bruker SHELXTL'
_computing_structure_refinement 'SHELXL-2014/6 (Sheldrick, 2014)'
_diffrn_ambient_temperature 100(2)
_diffrn_detector_area_resol_mean 8.3333
_diffrn_measured_fraction_theta_full 0.959
_diffrn_measured_fraction_theta_max 0.960
_diffrn_measurement_device_type 'Bruker APEX-II CCD'
_diffrn_measurement_method '\f and \w scans'
_diffrn_radiation_type MoK\a
_diffrn_radiation_wavelength 0.71073
_diffrn_reflns_av_R_equivalents 0.0495
_diffrn_reflns_av_unetI/netI 0.0585
_diffrn_reflns_Laue_measured_fraction_full 0.959
_diffrn_reflns_Laue_measured_fraction_max 0.960
_diffrn_reflns_limit_h_max 13
_diffrn_reflns_limit_h_min -13
_diffrn_reflns_limit_k_max 13
_diffrn_reflns_limit_k_min -13
_diffrn_reflns_limit_l_max 17
_diffrn_reflns_limit_l_min 0
_diffrn_reflns_number 6443
_diffrn_reflns_point_group_measured_fraction_full 0.959
_diffrn_reflns_point_group_measured_fraction_max 0.960
_diffrn_reflns_theta_full 25.000
_diffrn_reflns_theta_max 24.997
_diffrn_reflns_theta_min 1.371
_exptl_absorpt_coefficient_mu 0.292
_exptl_absorpt_correction_T_max 0.9484
_exptl_absorpt_correction_T_min 0.8556
_exptl_absorpt_correction_type multi-scan
_exptl_absorpt_process_details 'SADABS V2014/4 (Bruker AXS Inc.)'
_exptl_crystal_colour Colorless
_exptl_crystal_density_diffrn 1.367
_exptl_crystal_density_meas ?
_exptl_crystal_density_method 'not measured'
_exptl_crystal_description Tabullar
_exptl_crystal_F_000 820
_exptl_crystal_size_max 0.18
_exptl_crystal_size_mid 0.15
_exptl_crystal_size_min 0.04
_refine_diff_density_max 0.302
_refine_diff_density_min -0.328
_refine_diff_density_rms 0.066
_refine_ls_extinction_method none
_refine_ls_goodness_of_fit_ref 1.028
_refine_ls_hydrogen_treatment constr
_refine_ls_matrix_type full
_refine_ls_number_parameters 494
_refine_ls_number_reflns 6443
_refine_ls_number_restraints 0
_refine_ls_restrained_S_all 1.028
_refine_ls_R_factor_all 0.0704
_refine_ls_R_factor_gt 0.0451
_refine_ls_shift/su_max 0.000
_refine_ls_shift/su_mean 0.000
_refine_ls_structure_factor_coef Fsqd
_refine_ls_weighting_details 'w=1/[\s^2^(Fo^2^)+(0.0476P)^2^+0.1940P] where P=(Fo^2^+2Fc^2^)/3'
_refine_ls_weighting_scheme calc
_refine_ls_wR_factor_gt 0.0929
_refine_ls_wR_factor_ref 0.1031
_reflns_Friedel_coverage 0.000
_reflns_number_gt 4896
_reflns_number_total 6443
_reflns_threshold_expression 'I > 2\s(I)'
_cod_data_source_file c8sc00986d2.cif
_cod_data_source_block TWIN5
_cod_depositor_comments
;
The following automatic conversions were performed:

'_exptl_crystal_density_meas' value 'not measured' was changed to '?'
- the value is perceived as not measured.

Automatic conversion script
Id: cif_fix_values 4973 2017-02-22 13:04:09Z antanas 

2019-02-18
Z value and formula fixed to values more according to usual
chemical conventions.                 miguel

 Adding full bibliography for 1549278--1549281.cif.
;
_cod_original_cell_volume 1909(2)
_cod_original_formula_sum 'C43 H39 Cl3 N2 O6'
_cod_original_formula_units_Z 2
_cod_original_formula_weight 786.11
_cod_database_code 1549280
_shelx_space_group_comment
;
The symmetry employed for this shelxl refinement is uniquely defined
by the following loop, which should always be used as a source of
symmetry information in preference to the above space-group names.
They are only intended as comments.
;
_shelxl_version_number 2014/6

loop_
_space_group_symop_operation_xyz
'x, y, z'
'-x, -y, -z'

loop_
_atom_site_label
_atom_site_type_symbol
_atom_site_fract_x
_atom_site_fract_y
_atom_site_fract_z
_atom_site_U_iso_or_equiv
_atom_site_adp_type
_atom_site_occupancy
_atom_site_site_symmetry_order
_atom_site_calc_flag
_atom_site_refinement_flags_posn
_atom_site_refinement_flags_adp
C1 C 0.8091(3) 0.4161(2) 0.61655(17) 0.0149(6) Uani 1 1 d . .
H1 H 0.7454 0.3789 0.6536 0.018 Uiso 1 1 calc R U
C2 C 1.0340(3) 0.3893(2) 0.62267(17) 0.0150(6) Uani 1 1 d . .
C3 C 1.1420(3) 0.3181(3) 0.63341(18) 0.0184(7) Uani 1 1 d . .
H3 H 1.2152 0.3523 0.6256 0.022 Uiso 1 1 calc R U
C4 C 1.1426(3) 0.1976(3) 0.65545(19) 0.0238(7) Uani 1 1 d . .
H4 H 1.2162 0.1498 0.6634 0.029 Uiso 1 1 calc R U
C5 C 1.0366(3) 0.1463(3) 0.66595(19) 0.0237(7) Uani 1 1 d . .
H5 H 1.0375 0.0637 0.6811 0.028 Uiso 1 1 calc R U
C6 C 0.9286(3) 0.2164(3) 0.65428(18) 0.0195(7) Uani 1 1 d . .
H6 H 0.8561 0.1808 0.6612 0.023 Uiso 1 1 calc R U
C7 C 0.9253(3) 0.3383(2) 0.63262(17) 0.0149(6) Uani 1 1 d . .
C8 C 0.8239(2) 0.5360(2) 0.65168(17) 0.0135(6) Uani 1 1 d . .
C9 C 0.7305(3) 0.6404(2) 0.61925(19) 0.0183(6) Uani 1 1 d . .
H9A H 0.6905 0.6241 0.5643 0.022 Uiso 1 1 calc R U
H9B H 0.6695 0.6552 0.6667 0.022 Uiso 1 1 calc R U
C10 C 0.8032(3) 0.7440(2) 0.59996(18) 0.0163(6) Uani 1 1 d . .
C11 C 0.9185(3) 0.7053(2) 0.59377(17) 0.0160(6) Uani 1 1 d . .
C12 C 0.9402(2) 0.5786(2) 0.61331(17) 0.0135(6) Uani 1 1 d . .
C13 C 1.0952(3) 0.7868(2) 0.6226(2) 0.0189(7) Uani 1 1 d . .
C14 C 1.1874(3) 0.8595(3) 0.5768(2) 0.0258(7) Uani 1 1 d . .
H14A H 1.2401 0.8816 0.6220 0.039 Uiso 1 1 calc R U
H14B H 1.1476 0.9310 0.5443 0.039 Uiso 1 1 calc R U
H14C H 1.2345 0.8133 0.5342 0.039 Uiso 1 1 calc R U
C15 C 0.7494(3) 0.8689(3) 0.5881(2) 0.0269(7) Uani 1 1 d . .
H15A H 0.8128 0.9216 0.5846 0.040 Uiso 1 1 calc R U
H15B H 0.6964 0.8847 0.6394 0.040 Uiso 1 1 calc R U
H15C H 0.7036 0.8824 0.5324 0.040 Uiso 1 1 calc R U
C16 C 0.8248(2) 0.5219(2) 0.75550(17) 0.0129(6) Uani 1 1 d . .
C17 C 0.9217(3) 0.5472(2) 0.80432(18) 0.0159(6) Uani 1 1 d . .
H17 H 0.9919 0.5696 0.7736 0.019 Uiso 1 1 calc R U
C18 C 0.9153(3) 0.5394(3) 0.89771(19) 0.0198(7) Uani 1 1 d . .
H18 H 0.9812 0.5575 0.9302 0.024 Uiso 1 1 calc R U
C19 C 0.8147(3) 0.5057(2) 0.94440(19) 0.0207(7) Uani 1 1 d . .
H19 H 0.8114 0.5007 1.0083 0.025 Uiso 1 1 calc R U
C20 C 0.7188(3) 0.4793(3) 0.89649(19) 0.0217(7) Uani 1 1 d . .
H20 H 0.6498 0.4547 0.9277 0.026 Uiso 1 1 calc R U
C21 C 0.7236(3) 0.4888(3) 0.80340(19) 0.0197(7) Uani 1 1 d . .
H21 H 0.6565 0.4724 0.7714 0.024 Uiso 1 1 calc R U
C22 C 0.5704(3) 0.2013(2) 0.88141(17) 0.0162(6) Uani 1 1 d . .
H22 H 0.6051 0.2683 0.8453 0.019 Uiso 1 1 calc R U
C23 C 0.6533(3) 0.0905(3) 0.87207(18) 0.0180(7) Uani 1 1 d . .
C24 C 0.7742(3) 0.0932(3) 0.85277(19) 0.0231(7) Uani 1 1 d . .
H24 H 0.8070 0.1668 0.8446 0.028 Uiso 1 1 calc R U
C25 C 0.8475(3) -0.0103(3) 0.8453(2) 0.0277(8) Uani 1 1 d . .
H25 H 0.9299 -0.0071 0.8316 0.033 Uiso 1 1 calc R U
C26 C 0.8010(3) -0.1188(3) 0.85763(19) 0.0259(7) Uani 1 1 d . .
H26 H 0.8514 -0.1895 0.8523 0.031 Uiso 1 1 calc R U
C27 C 0.6802(3) -0.1232(3) 0.87789(18) 0.0198(7) Uani 1 1 d . .
H27 H 0.6485 -0.1971 0.8878 0.024 Uiso 1 1 calc R U
C28 C 0.4120(2) 0.0670(2) 0.88158(17) 0.0132(6) Uani 1 1 d . .
C29 C 0.2844(3) 0.0843(2) 0.89705(17) 0.0145(6) Uani 1 1 d . .
C30 C 0.2410(3) 0.1975(3) 0.88423(18) 0.0174(6) Uani 1 1 d . .
C31 C 0.3415(3) 0.2731(2) 0.86053(19) 0.0170(6) Uani 1 1 d . .
H31A H 0.3587 0.3168 0.9117 0.020 Uiso 1 1 calc R U
H31B H 0.3211 0.3304 0.8076 0.020 Uiso 1 1 calc R U
C32 C 0.4503(3) 0.1851(2) 0.83892(17) 0.0147(6) Uani 1 1 d . .
C33 C 0.1145(3) 0.2474(3) 0.8955(2) 0.0247(7) Uani 1 1 d . .
H33A H 0.0639 0.1829 0.9081 0.037 Uiso 1 1 calc R U
H33B H 0.0883 0.2956 0.8401 0.037 Uiso 1 1 calc R U
H33C H 0.1082 0.2965 0.9458 0.037 Uiso 1 1 calc R U
O6 O 0.21828(17) -0.00783(16) 0.93042(12) 0.0169(4) Uani 1 1 d . .
C35 C 0.2042(2) -0.0905(2) 0.87274(19) 0.0151(6) Uani 1 1 d . .
C36 C 0.4696(2) 0.1847(2) 0.73689(17) 0.0127(6) Uani 1 1 d . .
C37 C 0.4974(3) 0.2884(3) 0.68614(18) 0.0184(7) Uani 1 1 d . .
H37 H 0.5021 0.3576 0.7153 0.022 Uiso 1 1 calc R U
C38 C 0.5183(3) 0.2915(3) 0.59376(19) 0.0226(7) Uani 1 1 d . .
H38 H 0.5382 0.3623 0.5605 0.027 Uiso 1 1 calc R U
C39 C 0.5102(3) 0.1921(3) 0.55043(19) 0.0220(7) Uani 1 1 d . .
H39 H 0.5248 0.1936 0.4874 0.026 Uiso 1 1 calc R U
C40 C 0.4804(3) 0.0896(3) 0.60012(18) 0.0203(7) Uani 1 1 d . .
H40 H 0.4737 0.0211 0.5705 0.024 Uiso 1 1 calc R U
C41 C 0.4604(3) 0.0859(2) 0.69226(18) 0.0160(6) Uani 1 1 d . .
H41 H 0.4402 0.0150 0.7251 0.019 Uiso 1 1 calc R U
C42 C 0.6058(2) -0.0191(2) 0.88361(17) 0.0149(6) Uani 1 1 d . .
C43 C 0.3645(3) 0.6718(2) 0.75043(19) 0.0205(7) Uani 1 1 d . .
H43 H 0.2846 0.7182 0.7535 0.025 Uiso 1 1 calc R U
Cl1 Cl 0.36972(9) 0.59082(7) 0.65624(6) 0.0378(2) Uani 1 1 d . .
Cl2 Cl 0.38617(8) 0.57709(8) 0.85096(5) 0.0392(2) Uani 1 1 d . .
Cl3 Cl 0.47550(7) 0.77029(7) 0.73925(6) 0.0373(2) Uani 1 1 d . .
N1 N 1.0375(2) 0.5136(2) 0.59956(14) 0.0144(5) Uani 1 1 d . .
N2 N 0.4816(2) -0.02757(19) 0.90259(14) 0.0135(5) Uani 1 1 d . .
O1 O 1.00703(17) 0.77792(16) 0.56353(12) 0.0174(4) Uani 1 1 d . .
O2 O 1.09590(19) 0.74173(19) 0.69872(13) 0.0265(5) Uani 1 1 d . .
O3 O 0.77450(17) 0.42757(17) 0.52484(12) 0.0177(4) Uani 1 1 d . .
H3A H 0.8332 0.4427 0.4915 0.027 Uiso 1 1 calc R U
O4 O 0.55780(19) 0.22916(17) 0.97266(12) 0.0207(5) Uani 1 1 d . .
H4A H 0.5566 0.1666 1.0073 0.031 Uiso 1 1 calc R U
O5 O 0.23493(18) -0.07896(17) 0.79547(13) 0.0210(5) Uani 1 1 d . .
C34 C 0.1463(3) -0.1920(3) 0.9203(2) 0.0232(7) Uani 1 1 d . .
H34A H 0.1192 -0.2402 0.8758 0.035 Uiso 1 1 calc R U
H34B H 0.0778 -0.1618 0.9559 0.035 Uiso 1 1 calc R U
H34C H 0.2039 -0.2402 0.9602 0.035 Uiso 1 1 calc R U

loop_
_atom_site_aniso_label
_atom_site_aniso_U_11
_atom_site_aniso_U_22
_atom_site_aniso_U_33
_atom_site_aniso_U_23
_atom_site_aniso_U_13
_atom_site_aniso_U_12
C1 0.0172(16) 0.0193(15) 0.0093(14) -0.0028(11) 0.0019(12) -0.0063(12)
C2 0.0180(16) 0.0196(15) 0.0075(14) -0.0034(11) -0.0003(12) -0.0002(12)
C3 0.0154(16) 0.0253(17) 0.0146(15) -0.0043(12) 0.0010(12) 0.0002(13)
C4 0.0256(18) 0.0293(18) 0.0148(16) -0.0035(13) -0.0004(13) 0.0074(14)
C5 0.035(2) 0.0180(16) 0.0163(16) -0.0001(12) 0.0001(14) 0.0031(14)
C6 0.0259(18) 0.0207(16) 0.0131(15) -0.0036(12) 0.0043(13) -0.0073(13)
C7 0.0174(16) 0.0214(16) 0.0066(14) -0.0049(11) -0.0002(11) -0.0024(12)
C8 0.0103(15) 0.0158(15) 0.0142(15) 0.0002(11) -0.0018(12) -0.0014(11)
C9 0.0153(16) 0.0230(16) 0.0161(16) -0.0013(12) 0.0000(12) -0.0010(13)
C10 0.0199(17) 0.0184(15) 0.0101(14) -0.0003(11) -0.0014(12) 0.0000(12)
C11 0.0190(17) 0.0206(15) 0.0093(14) -0.0004(11) -0.0007(12) -0.0078(13)
C12 0.0133(15) 0.0215(15) 0.0071(14) -0.0028(11) -0.0031(12) -0.0057(13)
C13 0.0191(17) 0.0165(15) 0.0220(17) -0.0032(13) 0.0000(13) -0.0044(12)
C14 0.0256(18) 0.0285(18) 0.0251(18) -0.0009(14) 0.0016(14) -0.0145(15)
C15 0.0216(18) 0.0246(18) 0.0331(19) 0.0014(14) -0.0024(14) 0.0008(14)
C16 0.0138(15) 0.0095(14) 0.0152(15) -0.0020(11) 0.0010(12) 0.0009(11)
C17 0.0137(15) 0.0173(15) 0.0168(16) -0.0011(12) 0.0011(12) -0.0026(12)
C18 0.0211(17) 0.0232(16) 0.0158(16) -0.0032(12) -0.0041(13) -0.0029(13)
C19 0.0293(18) 0.0187(16) 0.0146(15) -0.0036(12) 0.0049(13) -0.0035(13)
C20 0.0214(17) 0.0275(17) 0.0179(16) -0.0051(13) 0.0067(13) -0.0092(14)
C21 0.0182(16) 0.0217(16) 0.0208(16) -0.0057(12) 0.0037(13) -0.0070(13)
C22 0.0240(17) 0.0162(15) 0.0098(14) 0.0002(11) -0.0007(12) -0.0095(12)
C23 0.0207(17) 0.0250(16) 0.0088(14) -0.0010(12) -0.0050(12) -0.0043(13)
C24 0.0212(18) 0.0317(18) 0.0166(16) 0.0058(13) -0.0026(13) -0.0107(15)
C25 0.0157(17) 0.044(2) 0.0224(17) 0.0035(15) 0.0001(13) -0.0055(15)
C26 0.0200(17) 0.0339(19) 0.0214(17) -0.0006(14) -0.0021(14) 0.0068(14)
C27 0.0226(17) 0.0213(16) 0.0151(15) 0.0001(12) -0.0026(13) -0.0020(13)
C28 0.0202(16) 0.0145(15) 0.0062(14) -0.0042(11) -0.0010(12) -0.0047(13)
C29 0.0184(16) 0.0159(15) 0.0099(14) -0.0015(11) 0.0013(12) -0.0055(12)
C30 0.0202(16) 0.0225(16) 0.0098(14) -0.0049(12) -0.0008(12) -0.0005(13)
C31 0.0238(17) 0.0116(14) 0.0157(15) -0.0037(11) 0.0005(13) -0.0006(12)
C32 0.0195(16) 0.0119(14) 0.0133(15) -0.0013(11) -0.0013(12) -0.0045(12)
C33 0.0243(18) 0.0253(17) 0.0234(17) -0.0047(13) 0.0026(14) 0.0044(14)
O6 0.0189(11) 0.0183(11) 0.0148(10) -0.0032(8) 0.0027(8) -0.0067(9)
C35 0.0143(15) 0.0142(15) 0.0172(16) -0.0041(12) -0.0032(13) 0.0000(12)
C36 0.0109(15) 0.0131(14) 0.0139(14) -0.0014(11) -0.0014(11) -0.0003(11)
C37 0.0214(17) 0.0192(16) 0.0157(15) -0.0006(12) -0.0052(13) -0.0074(13)
C38 0.0221(17) 0.0270(17) 0.0191(16) 0.0048(13) -0.0058(13) -0.0095(14)
C39 0.0179(16) 0.0335(19) 0.0139(15) -0.0009(13) 0.0006(13) -0.0014(14)
C40 0.0234(17) 0.0228(16) 0.0146(16) -0.0065(12) 0.0002(13) 0.0022(13)
C41 0.0169(16) 0.0138(15) 0.0169(15) -0.0008(11) -0.0013(12) 0.0001(12)
C42 0.0158(15) 0.0204(15) 0.0083(14) 0.0016(11) -0.0020(12) -0.0038(12)
C43 0.0197(16) 0.0185(16) 0.0243(16) -0.0045(12) -0.0007(13) -0.0041(12)
Cl1 0.0532(6) 0.0314(5) 0.0312(5) -0.0171(4) -0.0071(4) 0.0001(4)
Cl2 0.0486(6) 0.0383(5) 0.0273(4) 0.0062(4) 0.0016(4) 0.0019(4)
Cl3 0.0256(5) 0.0212(4) 0.0681(6) -0.0158(4) 0.0141(4) -0.0085(3)
N1 0.0125(13) 0.0211(13) 0.0102(12) -0.0030(10) -0.0031(10) -0.0031(11)
N2 0.0146(12) 0.0146(13) 0.0117(12) -0.0027(9) -0.0016(10) -0.0024(10)
O1 0.0180(11) 0.0203(11) 0.0148(10) 0.0008(8) -0.0001(9) -0.0092(9)
O2 0.0281(13) 0.0346(13) 0.0188(12) 0.0026(10) -0.0032(9) -0.0174(10)
O3 0.0137(10) 0.0296(12) 0.0110(10) -0.0042(8) 0.0015(8) -0.0061(9)
O4 0.0352(13) 0.0163(11) 0.0123(10) -0.0004(8) -0.0029(9) -0.0106(10)
O5 0.0251(12) 0.0223(11) 0.0174(11) -0.0056(9) 0.0025(9) -0.0082(9)
C34 0.0233(18) 0.0210(16) 0.0266(17) -0.0019(13) 0.0024(14) -0.0090(14)

loop_
_atom_type_symbol
_atom_type_description
_atom_type_scat_dispersion_real
_atom_type_scat_dispersion_imag
_atom_type_scat_source
C C 0.0033 0.0016 'International Tables Vol C Tables 4.2.6.8 and 6.1.1.4'
H H 0.0000 0.0000 'International Tables Vol C Tables 4.2.6.8 and 6.1.1.4'
N N 0.0061 0.0033 'International Tables Vol C Tables 4.2.6.8 and 6.1.1.4'
O O 0.0106 0.0060 'International Tables Vol C Tables 4.2.6.8 and 6.1.1.4'
Cl Cl 0.1484 0.1585 'International Tables Vol C Tables 4.2.6.8 and 6.1.1.4'

loop_
_geom_angle_atom_site_label_1
_geom_angle_atom_site_label_2
_geom_angle_atom_site_label_3
_geom_angle
O3 C1 C7 112.4(2)
O3 C1 C8 112.9(2)
C7 C1 C8 107.5(2)
O3 C1 H1 108.0
C7 C1 H1 108.0
C8 C1 H1 108.0
C3 C2 C7 120.0(3)
C3 C2 N1 118.4(3)
C7 C2 N1 121.6(2)
C4 C3 C2 120.2(3)
C4 C3 H3 119.9
C2 C3 H3 119.9
C5 C4 C3 120.5(3)
C5 C4 H4 119.7
C3 C4 H4 119.7
C4 C5 C6 119.7(3)
C4 C5 H5 120.1
C6 C5 H5 120.1
C5 C6 C7 121.0(3)
C5 C6 H6 119.5
C7 C6 H6 119.5
C6 C7 C2 118.5(3)
C6 C7 C1 122.1(3)
C2 C7 C1 119.3(2)
C12 C8 C16 110.8(2)
C12 C8 C1 108.4(2)
C16 C8 C1 109.9(2)
C12 C8 C9 102.4(2)
C16 C8 C9 108.9(2)
C1 C8 C9 116.2(2)
C10 C9 C8 104.1(2)
C10 C9 H9A 110.9
C8 C9 H9A 110.9
C10 C9 H9B 110.9
C8 C9 H9B 110.9
H9A C9 H9B 109.0
C11 C10 C15 127.0(3)
C11 C10 C9 109.6(2)
C15 C10 C9 123.3(3)
C10 C11 O1 123.5(2)
C10 C11 C12 112.5(2)
O1 C11 C12 123.8(3)
N1 C12 C11 127.1(2)
N1 C12 C8 126.3(2)
C11 C12 C8 106.7(2)
O2 C13 O1 123.3(3)
O2 C13 C14 127.2(3)
O1 C13 C14 109.5(2)
C13 C14 H14A 109.5
C13 C14 H14B 109.5
H14A C14 H14B 109.5
C13 C14 H14C 109.5
H14A C14 H14C 109.5
H14B C14 H14C 109.5
C10 C15 H15A 109.5
C10 C15 H15B 109.5
H15A C15 H15B 109.5
C10 C15 H15C 109.5
H15A C15 H15C 109.5
H15B C15 H15C 109.5
C21 C16 C17 118.1(2)
C21 C16 C8 119.5(2)
C17 C16 C8 122.3(2)
C18 C17 C16 120.0(3)
C18 C17 H17 120.0
C16 C17 H17 120.0
C19 C18 C17 121.3(3)
C19 C18 H18 119.3
C17 C18 H18 119.3
C18 C19 C20 119.0(3)
C18 C19 H19 120.5
C20 C19 H19 120.5
C21 C20 C19 120.1(3)
C21 C20 H20 119.9
C19 C20 H20 119.9
C20 C21 C16 121.4(3)
C20 C21 H21 119.3
C16 C21 H21 119.3
O4 C22 C23 112.5(2)
O4 C22 C32 113.0(2)
C23 C22 C32 107.6(2)
O4 C22 H22 107.8
C23 C22 H22 107.8
C32 C22 H22 107.8
C24 C23 C42 119.1(3)
C24 C23 C22 122.4(3)
C42 C23 C22 118.5(3)
C25 C24 C23 120.7(3)
C25 C24 H24 119.6
C23 C24 H24 119.6
C24 C25 C26 120.3(3)
C24 C25 H25 119.8
C26 C25 H25 119.8
C25 C26 C27 119.7(3)
C25 C26 H26 120.1
C27 C26 H26 120.1
C26 C27 C42 120.1(3)
C26 C27 H27 120.0
C42 C27 H27 120.0
N2 C28 C29 127.0(2)
N2 C28 C32 126.0(3)
C29 C28 C32 107.0(2)
C30 C29 O6 124.6(3)
C30 C29 C28 112.7(2)
O6 C29 C28 122.3(2)
C29 C30 C33 127.2(3)
C29 C30 C31 109.6(3)
C33 C30 C31 123.1(2)
C30 C31 C32 105.1(2)
C30 C31 H31A 110.7
C32 C31 H31A 110.7
C30 C31 H31B 110.7
C32 C31 H31B 110.7
H31A C31 H31B 108.8
C28 C32 C36 111.4(2)
C28 C32 C22 107.0(2)
C36 C32 C22 108.4(2)
C28 C32 C31 102.2(2)
C36 C32 C31 110.8(2)
C22 C32 C31 116.9(2)
C30 C33 H33A 109.5
C30 C33 H33B 109.5
H33A C33 H33B 109.5
C30 C33 H33C 109.5
H33A C33 H33C 109.5
H33B C33 H33C 109.5
C35 O6 C29 116.0(2)
O5 C35 O6 122.4(2)
O5 C35 C34 127.0(3)
O6 C35 C34 110.6(2)
C41 C36 C37 118.2(3)
C41 C36 C32 122.8(2)
C37 C36 C32 119.0(2)
C38 C37 C36 121.0(3)
C38 C37 H37 119.5
C36 C37 H37 119.5
C39 C38 C37 120.1(3)
C39 C38 H38 120.0
C37 C38 H38 120.0
C38 C39 C40 119.2(3)
C38 C39 H39 120.4
C40 C39 H39 120.4
C41 C40 C39 120.9(3)
C41 C40 H40 119.5
C39 C40 H40 119.5
C36 C41 C40 120.6(3)
C36 C41 H41 119.7
C40 C41 H41 119.7
C27 C42 C23 120.1(3)
C27 C42 N2 118.2(2)
C23 C42 N2 121.7(3)
Cl1 C43 Cl3 109.66(16)
Cl1 C43 Cl2 110.99(16)
Cl3 C43 Cl2 109.49(16)
Cl1 C43 H43 108.9
Cl3 C43 H43 108.9
Cl2 C43 H43 108.9
C12 N1 C2 115.8(2)
C28 N2 C42 115.6(2)
C13 O1 C11 116.6(2)
C1 O3 H3A 109.5
C22 O4 H4A 109.5
C35 C34 H34A 109.5
C35 C34 H34B 109.5
H34A C34 H34B 109.5
C35 C34 H34C 109.5
H34A C34 H34C 109.5
H34B C34 H34C 109.5

loop_
_geom_bond_atom_site_label_1
_geom_bond_atom_site_label_2
_geom_bond_distance
C1 O3 1.423(3)
C1 C7 1.517(4)
C1 C8 1.546(4)
C1 H1 1.0000
C2 C3 1.398(4)
C2 C7 1.411(4)
C2 N1 1.434(4)
C3 C4 1.384(4)
C3 H3 0.9500
C4 C5 1.384(4)
C4 H4 0.9500
C5 C6 1.392(4)
C5 H5 0.9500
C6 C7 1.397(4)
C6 H6 0.9500
C8 C12 1.524(4)
C8 C16 1.542(4)
C8 C9 1.556(4)
C9 C10 1.511(4)
C9 H9A 0.9900
C9 H9B 0.9900
C10 C11 1.335(4)
C10 C15 1.490(4)
C11 O1 1.402(3)
C11 C12 1.447(4)
C12 N1 1.286(4)
C13 O2 1.199(3)
C13 O1 1.365(3)
C13 C14 1.506(4)
C14 H14A 0.9800
C14 H14B 0.9800
C14 H14C 0.9800
C15 H15A 0.9800
C15 H15B 0.9800
C15 H15C 0.9800
C16 C21 1.397(4)
C16 C17 1.400(4)
C17 C18 1.389(4)
C17 H17 0.9500
C18 C19 1.384(4)
C18 H18 0.9500
C19 C20 1.388(4)
C19 H19 0.9500
C20 C21 1.383(4)
C20 H20 0.9500
C21 H21 0.9500
C22 O4 1.432(3)
C22 C23 1.513(4)
C22 C32 1.546(4)
C22 H22 1.0000
C23 C24 1.390(4)
C23 C42 1.408(4)
C24 C25 1.387(5)
C24 H24 0.9500
C25 C26 1.392(5)
C25 H25 0.9500
C26 C27 1.394(4)
C26 H26 0.9500
C27 C42 1.395(4)
C27 H27 0.9500
C28 N2 1.287(4)
C28 C29 1.449(4)
C28 C32 1.533(4)
C29 C30 1.335(4)
C29 O6 1.398(3)
C30 C33 1.494(4)
C30 C31 1.510(4)
C31 C32 1.556(4)
C31 H31A 0.9900
C31 H31B 0.9900
C32 C36 1.534(4)
C33 H33A 0.9800
C33 H33B 0.9800
C33 H33C 0.9800
O6 C35 1.368(3)
C35 O5 1.194(3)
C35 C34 1.498(4)
C36 C41 1.386(4)
C36 C37 1.401(4)
C37 C38 1.391(4)
C37 H37 0.9500
C38 C39 1.379(4)
C38 H38 0.9500
C39 C40 1.389(4)
C39 H39 0.9500
C40 C41 1.386(4)
C40 H40 0.9500
C41 H41 0.9500
C42 N2 1.433(4)
C43 Cl1 1.760(3)
C43 Cl3 1.764(3)
C43 Cl2 1.766(3)
C43 H43 1.0000
O3 H3A 0.8400
O4 H4A 0.8400
C34 H34A 0.9800
C34 H34B 0.9800
C34 H34C 0.9800
